data_7031764
loop_
_publ_author_name
'Wang, Xin-Ming'
'Fan, Rui-Qing'
'Qiang, Liang-Sheng'
'Wang, Ping'
'Yang, Yu-Lin'
'Wang, Yu-Lei'

_publ_section_title
;
 Crystal transformation synthesis of a highly stable fluorescent 3D
 indium-tetranuclear {In4(\m2-OH)3} building block based metal organic
 framework through a dinuclear complex.
;
_journal_issue 43
_journal_name_full 'Dalton transactions (Cambridge, England : 2003)'
_journal_page_first 16152
_journal_page_last 16155
_journal_paper_doi 10.1039/c4dt02045f
_journal_volume 43
_journal_year 2014
_chemical_formula_sum 'C66 H42 In8 N6 O45'
_chemical_formula_weight 2557.62
_chemical_name_systematic
; 
 ? 
;
_space_group_IT_number 148
_symmetry_cell_setting rhombohedral
_symmetry_space_group_name_Hall '-R 3'
_symmetry_space_group_name_H-M 'R -3 :H'
_atom_sites_solution_hydrogens geom
_atom_sites_solution_primary direct
_atom_sites_solution_secondary difmap
_audit_creation_method SHELXL-97
_cell_angle_alpha 90.00
_cell_angle_beta 90.00
_cell_angle_gamma 120.00
_cell_formula_units_Z 3
_cell_length_a 17.068(2)
_cell_length_b 17.068(2)
_cell_length_c 20.364(4)
_cell_measurement_reflns_used 16760
_cell_measurement_temperature 293(2)
_cell_measurement_theta_max 27.45
_cell_measurement_theta_min 3.00
_cell_volume 5137.6(13)
_computing_cell_refinement 'Bruker SMART'
_computing_data_collection 'Bruker SMART'
_computing_data_reduction 'Bruker SAINT'
_computing_molecular_graphics SHELXP-97
_computing_publication_material SHELXTL
_computing_structure_refinement 'SHELXL-97 (Sheldrick, 1997)'
_computing_structure_solution 'SHELXS-97 (Sheldrick, 1997)'
_diffrn_ambient_temperature 293(2)
_diffrn_measured_fraction_theta_full 0.998
_diffrn_measured_fraction_theta_max 0.998
_diffrn_measurement_device_type 'Bruker Smart APEX CCD area detector'
_diffrn_measurement_method 'phi and omega scans'
_diffrn_radiation_monochromator graphite
_diffrn_radiation_source 'fine-focus sealed tube'
_diffrn_radiation_type MoK\a
_diffrn_radiation_wavelength 0.71073
_diffrn_reflns_av_R_equivalents 0.0319
_diffrn_reflns_av_sigmaI/netI 0.0197
_diffrn_reflns_limit_h_max 22
_diffrn_reflns_limit_h_min -22
_diffrn_reflns_limit_k_max 18
_diffrn_reflns_limit_k_min -22
_diffrn_reflns_limit_l_max 26
_diffrn_reflns_limit_l_min -26
_diffrn_reflns_number 16760
_diffrn_reflns_theta_full 27.45
_diffrn_reflns_theta_max 27.45
_diffrn_reflns_theta_min 3.00
_diffrn_standards_decay_% 0
_diffrn_standards_interval_count 0
_diffrn_standards_interval_time 0
_diffrn_standards_number 0
_exptl_absorpt_coefficient_mu 2.768
_exptl_absorpt_correction_T_max 0.6242
_exptl_absorpt_correction_T_min 0.4674
_exptl_absorpt_correction_type multi-scan
_exptl_absorpt_process_details SADABS
_exptl_crystal_colour yellow
_exptl_crystal_density_diffrn 2.480
_exptl_crystal_density_method 'not measured'
_exptl_crystal_description Hexagonal
_exptl_crystal_F_000 3696
_exptl_crystal_size_max 0.32
_exptl_crystal_size_mid 0.24
_exptl_crystal_size_min 0.19
_refine_diff_density_max 1.380
_refine_diff_density_min -1.946
_refine_diff_density_rms 0.140
_refine_ls_extinction_method none
_refine_ls_goodness_of_fit_ref 1.023
_refine_ls_hydrogen_treatment mixed
_refine_ls_matrix_type full
_refine_ls_number_parameters 189
_refine_ls_number_reflns 2617
_refine_ls_number_restraints 0
_refine_ls_restrained_S_all 1.023
_refine_ls_R_factor_all 0.0315
_refine_ls_R_factor_gt 0.0292
_refine_ls_shift/su_max 0.028
_refine_ls_shift/su_mean 0.001
_refine_ls_structure_factor_coef Fsqd
_refine_ls_weighting_details 'calc w=1/[\s^2^(Fo^2^)+(0.1000P)^2^+0.0000P] where P=(Fo^2^+2Fc^2^)/3'
_refine_ls_weighting_scheme calc
_refine_ls_wR_factor_gt 0.1122
_refine_ls_wR_factor_ref 0.1148
_reflns_number_gt 2457
_reflns_number_total 2617
_reflns_threshold_expression >2sigma(I)
_cod_data_source_file c4dt02045f2.cif
_cod_data_source_block w
_cod_depositor_comments
;
The following automatic conversions were performed:

'_symmetry_cell_setting' value 'Rhombohedral' changed to
'rhombohedral' according to
/usr/data/users/saulius/crontab/automatic-downloads/rss-feeds/RSC/lib/dictionaries/cif_core.dic
dictionary named 'cif_core.dic' version 2.4.2 from 2011-04-26.

Automatic conversion script
Id: cif_fix_values 2281 2013-09-26 08:29:07Z andrius 

 Adding full bibliography for 7031763--7031764.cif.
;
_cod_original_cell_volume 5137.6(15)
_cod_original_sg_symbol_H-M 'R-3   '
_cod_database_code 7031764

loop_
_symmetry_equiv_pos_as_xyz
'x, y, z'
'-y, x-y, z'
'-x+y, -x, z'
'x+2/3, y+1/3, z+1/3'
'-y+2/3, x-y+1/3, z+1/3'
'-x+y+2/3, -x+1/3, z+1/3'
'x+1/3, y+2/3, z+2/3'
'-y+1/3, x-y+2/3, z+2/3'
'-x+y+1/3, -x+2/3, z+2/3'
'-x, -y, -z'
'y, -x+y, -z'
'x-y, x, -z'
'-x+2/3, -y+1/3, -z+1/3'
'y+2/3, -x+y+1/3, -z+1/3'
'x-y+2/3, x+1/3, -z+1/3'
'-x+1/3, -y+2/3, -z+2/3'
'y+1/3, -x+y+2/3, -z+2/3'
'x-y+1/3, x+2/3, -z+2/3'

loop_
_atom_site_label
_atom_site_type_symbol
_atom_site_fract_x
_atom_site_fract_y
_atom_site_fract_z
_atom_site_U_iso_or_equiv
_atom_site_adp_type
_atom_site_occupancy
_atom_site_symmetry_multiplicity
_atom_site_calc_flag
_atom_site_refinement_flags
In1 In -0.428688(16) -0.261416(17) -0.220295(11) 0.01656(14) Uani 1 1 d .
In2 In -0.6667 -0.3333 -0.156178(19) 0.01297(15) Uani 1 3 d S
O1 O -0.29008(17) -0.20763(18) -0.16713(13) 0.0211(5) Uani 1 1 d .
O2 O -0.2117(3) -0.2594(2) -0.1119(2) 0.0466(10) Uani 1 1 d .
O3 O -0.35843(19) -0.18306(19) -0.30325(13) 0.0240(6) Uani 1 1 d .
O4 O -0.4711(2) -0.17959(19) -0.35967(14) 0.0256(6) Uani 1 1 d .
O5 O -0.4678(2) -0.3380(2) -0.12793(14) 0.0288(7) Uani 1 1 d .
O6 O -0.60911(19) -0.3928(2) -0.08881(13) 0.0234(6) Uani 1 1 d .
O7 O -0.55185(17) -0.26825(18) -0.21775(12) 0.0194(5) Uani 1 1 d .
H7B H -0.5363 -0.2053 -0.2164 0.023 Uiso 1 1 d R
N1 N -0.3794(2) -0.3617(2) -0.23376(14) 0.0174(6) Uani 1 1 d .
C1 C -0.3117(2) -0.3518(3) -0.19438(17) 0.0193(7) Uani 1 1 d .
C2 C -0.2845(3) -0.4164(3) -0.1935(2) 0.0282(8) Uani 1 1 d .
H2A H -0.2381 -0.4094 -0.1658 0.034 Uiso 1 1 calc R
C3 C -0.3267(3) -0.4903(3) -0.2340(2) 0.0286(8) Uani 1 1 d .
H3A H -0.3099 -0.5344 -0.2333 0.034 Uiso 1 1 calc R
C4 C -0.3950(3) -0.4988(3) -0.2760(2) 0.0253(8) Uani 1 1 d .
H4A H -0.4235 -0.5475 -0.3047 0.030 Uiso 1 1 calc R
C5 C -0.4195(2) -0.4322(3) -0.27375(17) 0.0187(7) Uani 1 1 d .
C6 C -0.2661(3) -0.2667(3) -0.15381(18) 0.0205(7) Uani 1 1 d .
C7 C -0.3914(3) -0.1570(2) -0.34848(17) 0.0188(7) Uani 1 1 d .
C8 C -0.5163(3) -0.4465(2) -0.04382(17) 0.0169(7) Uani 1 1 d .
C9 C -0.4284(2) -0.4297(2) -0.03296(17) 0.0191(7) Uani 1 1 d .
H9A H -0.3804 -0.3826 -0.0552 0.023 Uiso 1 1 calc R
C10 C -0.5883(2) -0.5174(3) -0.01060(18) 0.0189(7) Uani 1 1 d .
H10A H -0.6471 -0.5294 -0.0175 0.023 Uiso 1 1 calc R
C11 C -0.5330(2) -0.3884(2) -0.09092(16) 0.0165(7) Uani 1 1 d .
OW1 O -0.6667 -0.3333 -0.3333 0.140(8) Uani 1 6 d S
HW1A H -0.7102 -0.3846 -0.3247 0.210 Uiso 0.17 1 d PR
HW1C H -0.6579 -0.3426 -0.3730 0.210 Uiso 0.17 1 d PR
OW2 O -0.6667 -0.3333 0.0303(5) 0.108(4) Uani 1 3 d S
HW2D H -0.7164 -0.3437 0.0157 0.161 Uiso 0.33 1 d PR
HW2B H -0.6535 -0.3219 0.0708 0.161 Uiso 0.33 1 d PR

loop_
_atom_site_aniso_label
_atom_site_aniso_U_11
_atom_site_aniso_U_22
_atom_site_aniso_U_33
_atom_site_aniso_U_23
_atom_site_aniso_U_13
_atom_site_aniso_U_12
In1 0.01281(17) 0.02049(18) 0.01660(19) 0.00623(9) 0.00189(8) 0.00849(11)
In2 0.01083(17) 0.01083(17) 0.0172(2) 0.000 0.000 0.00542(9)
O1 0.0168(12) 0.0208(13) 0.0250(13) -0.0001(10) -0.0052(10) 0.0089(10)
O2 0.054(2) 0.0295(17) 0.061(2) -0.0177(16) -0.0427(19) 0.0239(16)
O3 0.0245(14) 0.0257(14) 0.0185(12) 0.0063(10) 0.0018(10) 0.0101(12)
O4 0.0224(14) 0.0218(13) 0.0294(14) 0.0087(11) 0.0060(11) 0.0086(11)
O5 0.0230(14) 0.0357(16) 0.0296(14) 0.0212(12) 0.0073(11) 0.0160(13)
O6 0.0222(13) 0.0294(14) 0.0231(13) 0.0108(11) 0.0047(10) 0.0164(12)
O7 0.0114(11) 0.0246(13) 0.0216(12) 0.0060(10) 0.0033(9) 0.0085(10)
N1 0.0165(14) 0.0182(14) 0.0155(13) 0.0005(11) -0.0013(11) 0.0071(12)
C1 0.0154(16) 0.0250(18) 0.0176(15) 0.0016(14) -0.0008(13) 0.0100(14)
C2 0.027(2) 0.035(2) 0.0280(19) 0.0013(17) -0.0052(16) 0.0196(18)
C3 0.029(2) 0.031(2) 0.034(2) -0.0001(17) -0.0041(17) 0.0210(18)
C4 0.0247(19) 0.027(2) 0.0249(19) -0.0031(15) -0.0012(15) 0.0134(17)
C5 0.0140(16) 0.0252(18) 0.0146(14) 0.0025(13) 0.0018(13) 0.0079(14)
C6 0.0187(17) 0.0195(17) 0.0218(16) 0.0036(14) -0.0004(14) 0.0084(14)
C7 0.0228(18) 0.0163(16) 0.0163(15) 0.0022(13) 0.0038(13) 0.0089(14)
C8 0.0214(17) 0.0196(16) 0.0153(15) 0.0025(13) 0.0005(13) 0.0145(14)
C9 0.0155(16) 0.0186(16) 0.0182(15) 0.0069(13) 0.0022(13) 0.0048(13)
C10 0.0165(16) 0.0247(18) 0.0187(16) 0.0032(14) 0.0013(13) 0.0127(15)
C11 0.0213(17) 0.0175(16) 0.0132(15) 0.0031(12) -0.0007(13) 0.0116(14)
OW1 0.173(13) 0.173(13) 0.073(11) 0.000 0.000 0.087(7)
OW2 0.131(7) 0.131(7) 0.061(6) 0.000 0.000 0.065(3)

loop_
_atom_type_symbol
_atom_type_description
_atom_type_scat_dispersion_real
_atom_type_scat_dispersion_imag
_atom_type_scat_source
C C 0.0033 0.0016 'International Tables Vol C Tables 4.2.6.8 and 6.1.1.4'
H H 0.0000 0.0000 'International Tables Vol C Tables 4.2.6.8 and 6.1.1.4'
N N 0.0061 0.0033 'International Tables Vol C Tables 4.2.6.8 and 6.1.1.4'
O O 0.0106 0.0060 'International Tables Vol C Tables 4.2.6.8 and 6.1.1.4'
In In -0.7276 1.3100 'International Tables Vol C Tables 4.2.6.8 and 6.1.1.4'

loop_
_geom_angle_atom_site_label_1
_geom_angle_atom_site_label_2
_geom_angle_atom_site_label_3
_geom_angle
_geom_angle_site_symmetry_1
_geom_angle_site_symmetry_3
O7 In1 O3 107.31(10) . .
O7 In1 O5 86.94(10) . .
O3 In1 O5 165.45(11) . .
O7 In1 N1 135.83(11) . .
O3 In1 N1 94.22(11) . .
O5 In1 N1 76.78(11) . .
O7 In1 O1 85.09(10) . 16_444
O3 In1 O1 86.24(10) . 16_444
O5 In1 O1 92.22(11) . 16_444
N1 In1 O1 135.52(10) . 16_444
O7 In1 O1 145.22(10) . .
O3 In1 O1 88.80(10) . .
O5 In1 O1 77.48(10) . .
N1 In1 O1 70.58(10) . .
O1 In1 O1 64.96(11) 16_444 .
O7 In1 O4 78.27(10) . 14_444
O3 In1 O4 81.38(10) . 14_444
O5 In1 O4 105.00(11) . 14_444
N1 In1 O4 67.20(10) . 14_444
O1 In1 O4 155.19(9) 16_444 14_444
O1 In1 O4 135.63(9) . 14_444
O7 In2 O7 88.42(10) 2_455 3_445
O7 In2 O7 88.42(10) 2_455 .
O7 In2 O7 88.42(10) 3_445 .
O7 In2 O6 95.82(10) 2_455 2_455
O7 In2 O6 175.57(10) 3_445 2_455
O7 In2 O6 90.41(11) . 2_455
O7 In2 O6 90.41(11) 2_455 3_445
O7 In2 O6 95.82(10) 3_445 3_445
O7 In2 O6 175.57(10) . 3_445
O6 In2 O6 85.46(11) 2_455 3_445
O7 In2 O6 175.57(11) 2_455 .
O7 In2 O6 90.41(10) 3_445 .
O7 In2 O6 95.82(10) . .
O6 In2 O6 85.46(11) 2_455 .
O6 In2 O6 85.46(11) 3_445 .
C6 O1 In1 124.8(2) . 16_444
C6 O1 In1 116.4(2) . .
In1 O1 In1 115.04(11) 16_444 .
C7 O3 In1 126.1(3) . .
C7 O4 In1 117.5(2) . 15_454
C11 O5 In1 145.1(2) . .
C11 O6 In2 129.2(2) . .
In1 O7 In2 134.48(13) . .
In1 O7 H7B 103.5 . .
In2 O7 H7B 103.5 . .
C5 N1 C1 120.1(3) . .
C5 N1 In1 122.8(2) . .
C1 N1 In1 116.8(2) . .
N1 C1 C2 120.8(4) . .
N1 C1 C6 116.5(3) . .
C2 C1 C6 122.6(3) . .
C3 C2 C1 119.4(4) . .
C3 C2 H2A 120.3 . .
C1 C2 H2A 120.3 . .
C2 C3 C4 119.4(4) . .
C2 C3 H3A 120.3 . .
C4 C3 H3A 120.3 . .
C5 C4 C3 118.1(4) . .
C5 C4 H4A 120.9 . .
C3 C4 H4A 120.9 . .
N1 C5 C4 122.1(3) . .
N1 C5 C7 114.7(3) . 14_444
C4 C5 C7 123.1(4) . 14_444
O2 C6 O1 126.1(4) . .
O2 C6 C1 118.8(4) . .
O1 C6 C1 115.1(3) . .
O4 C7 O3 129.5(3) . .
O4 C7 C5 117.1(3) . 15_454
O3 C7 C5 113.4(3) . 15_454
C10 C8 C9 119.3(3) . .
C10 C8 C11 120.4(3) . .
C9 C8 C11 120.2(3) . .
C10 C9 C8 121.0(3) 10_445 .
C10 C9 H9A 119.5 10_445 .
C8 C9 H9A 119.5 . .
C9 C10 C8 119.6(3) 10_445 .
C9 C10 H10A 120.2 10_445 .
C8 C10 H10A 120.2 . .
O5 C11 O6 126.3(3) . .
O5 C11 C8 115.9(3) . .
O6 C11 C8 117.8(3) . .
HW1A OW1 HW1C 98.7 . .
HW2D OW2 HW2B 121.4 . .

loop_
_geom_bond_atom_site_label_1
_geom_bond_atom_site_label_2
_geom_bond_distance
_geom_bond_site_symmetry_2
In1 O7 2.047(2) .
In1 O3 2.116(3) .
In1 O5 2.196(3) .
In1 N1 2.270(3) .
In1 O1 2.304(3) 16_444
In1 O1 2.332(3) .
In1 O4 2.482(3) 14_444
In2 O7 2.114(2) 2_455
In2 O7 2.114(2) 3_445
In2 O7 2.114(2) .
In2 O6 2.208(3) 2_455
In2 O6 2.208(3) 3_445
In2 O6 2.208(3) .
O1 C6 1.293(5) .
O1 In1 2.304(3) 16_444
O2 C6 1.219(5) .
O3 C7 1.270(5) .
O4 C7 1.235(5) .
O4 In1 2.482(3) 15_454
O5 C11 1.260(5) .
O6 C11 1.264(4) .
O7 H7B 0.9700 .
N1 C5 1.325(5) .
N1 C1 1.345(5) .
C1 C2 1.394(6) .
C1 C6 1.506(5) .
C2 C3 1.372(6) .
C2 H2A 0.9300 .
C3 C4 1.395(6) .
C3 H3A 0.9300 .
C4 C5 1.394(6) .
C4 H4A 0.9300 .
C5 C7 1.510(5) 14_444
C7 C5 1.510(5) 15_454
C8 C10 1.395(5) .
C8 C9 1.397(5) .
C8 C11 1.505(5) .
C9 C10 1.393(5) 10_445
C9 H9A 0.9300 .
C10 C9 1.393(5) 10_445
C10 H10A 0.9300 .
OW1 HW1A 0.8351 .
OW1 HW1C 0.8499 .
OW2 HW2D 0.8308 .
OW2 HW2B 0.8501 .
